data_7114857
loop_
_publ_author_name
'Hagadorn, John R.'

_publ_section_title
;
 New binucleating ligands to support dizirconium organometallics
;
_journal_issue 20
_journal_name_full 'Chemical Communications'
_journal_page_first 2144
_journal_paper_doi 10.1039/b106972a
_journal_year 2001
_chemical_formula_sum 'C43 H54 N4 O Zr'
_chemical_formula_weight 734.12
_chemical_name_common (iPr4Xan)ZrBn2
_chemical_name_systematic
; 
? 
;
_space_group_IT_number 14
_symmetry_cell_setting monoclinic
_symmetry_space_group_name_Hall '-P 2ybc'
_symmetry_space_group_name_H-M 'P 1 21/c 1'
_atom_sites_solution_hydrogens geom
_atom_sites_solution_primary direct
_atom_sites_solution_secondary difmap
_audit_creation_method SHELXL-97
_cell_angle_alpha 90.00
_cell_angle_beta 96.47(3)
_cell_angle_gamma 90.00
_cell_formula_units_Z 4
_cell_length_a 10.887(2)
_cell_length_b 16.325(3)
_cell_length_c 21.427(4)
_cell_measurement_reflns_used 6399
_cell_measurement_temperature 135(2)
_cell_measurement_theta_max 1.000
_cell_measurement_theta_min 0.872
_cell_volume 3784.0(12)
_computing_cell_refinement 'SAINT, Bruker'
_computing_data_collection 'SMART, Bruker'
_computing_data_reduction 'SAINT, Bruker'
_computing_molecular_graphics 'SHELXTL, Bruker'
_computing_structure_refinement 'SHELXL-97 (Sheldrick, 1997)'
_computing_structure_solution 'SHELXS-97 (Sheldrick, 1990)'
_diffrn_ambient_temperature 135(2)
_diffrn_measured_fraction_theta_full 0.954
_diffrn_measured_fraction_theta_max 0.954
_diffrn_measurement_device_type 'Siemens SMART with CCD detector'
_diffrn_measurement_method '0.3 deg omega scans'
_diffrn_radiation_monochromator graphite
_diffrn_radiation_source 'fine-focus sealed tube'
_diffrn_radiation_type MoK\a
_diffrn_radiation_wavelength 0.71073
_diffrn_reflns_av_R_equivalents 0.0554
_diffrn_reflns_av_sigmaI/netI 0.0611
_diffrn_reflns_limit_h_max 14
_diffrn_reflns_limit_h_min -15
_diffrn_reflns_limit_k_max 23
_diffrn_reflns_limit_k_min -23
_diffrn_reflns_limit_l_max 30
_diffrn_reflns_limit_l_min -23
_diffrn_reflns_number 35224
_diffrn_reflns_theta_full 31.53
_diffrn_reflns_theta_max 31.53
_diffrn_reflns_theta_min 1.57
_exptl_absorpt_coefficient_mu 0.329
_exptl_absorpt_correction_T_max 1.000
_exptl_absorpt_correction_T_min 0.872
_exptl_absorpt_correction_type multi-scan
_exptl_crystal_colour orange
_exptl_crystal_density_diffrn 1.289
_exptl_crystal_density_method 'not measured'
_exptl_crystal_description block
_exptl_crystal_F_000 1552
_exptl_crystal_size_max 0.3
_exptl_crystal_size_mid 0.3
_exptl_crystal_size_min 0.2
_refine_diff_density_max 0.480
_refine_diff_density_min -0.665
_refine_diff_density_rms 0.073
_refine_ls_extinction_method none
_refine_ls_goodness_of_fit_ref 1.008
_refine_ls_hydrogen_treatment mixed
_refine_ls_matrix_type full
_refine_ls_number_parameters 452
_refine_ls_number_reflns 12039
_refine_ls_number_restraints 0
_refine_ls_restrained_S_all 1.008
_refine_ls_R_factor_all 0.0734
_refine_ls_R_factor_gt 0.0445
_refine_ls_shift/su_max 0.003
_refine_ls_shift/su_mean 0.000
_refine_ls_structure_factor_coef Fsqd
_refine_ls_weighting_details 'calc w=1/[\s^2^(Fo^2^)+(0.0622P)^2^+0.0000P] where P=(Fo^2^+2Fc^2^)/3'
_refine_ls_weighting_scheme calc
_refine_ls_wR_factor_gt 0.1080
_refine_ls_wR_factor_ref 0.1176
_reflns_number_gt 8425
_reflns_number_total 12039
_reflns_threshold_expression >2sigma(I)
_cod_data_source_file b106972a.txt
_cod_data_source_block jrh010
_cod_original_cell_volume 3784.1(13)
_cod_original_sg_symbol_H-M P2(1)/c
_cod_database_code 7114857

loop_
_symmetry_equiv_pos_as_xyz
'x, y, z'
'-x, y+1/2, -z+1/2'
'-x, -y, -z'
'x, -y-1/2, z-1/2'

loop_
_atom_site_label
_atom_site_type_symbol
_atom_site_fract_x
_atom_site_fract_y
_atom_site_fract_z
_atom_site_U_iso_or_equiv
_atom_site_adp_type
_atom_site_occupancy
_atom_site_symmetry_multiplicity
_atom_site_calc_flag
_atom_site_refinement_flags
Zr1 Zr 0.262806(16) 0.845074(11) 0.134310(9) 0.02165(6) Uani 1 1 d .
O1 O 0.29021(11) 0.95285(8) 0.26462(6) 0.0266(3) Uani 1 1 d .
N1 N 0.09756(15) 0.84251(9) 0.19006(8) 0.0250(3) Uani 1 1 d .
N2 N 0.13655(14) 0.95356(9) 0.13720(8) 0.0250(3) Uani 1 1 d .
N3 N 0.40837(14) 0.80101(10) 0.21245(8) 0.0242(3) Uani 1 1 d .
N4 N 0.45023(14) 0.91116(9) 0.15582(7) 0.0231(3) Uani 1 1 d .
C1 C -0.10271(19) 0.79805(14) 0.22025(12) 0.0380(5) Uani 1 1 d .
H1A H -0.1288 0.8532 0.2310 0.057 Uiso 1 1 calc R
H1B H -0.1425 0.7576 0.2452 0.057 Uiso 1 1 calc R
H1C H -0.1268 0.7879 0.1755 0.057 Uiso 1 1 calc R
C2 C 0.03752(17) 0.79092(12) 0.23445(10) 0.0279(4) Uani 1 1 d .
H2 H 0.0583 0.7330 0.2245 0.034 Uiso 1 1 calc R
C3 C 0.0784(2) 0.80207(14) 0.30428(11) 0.0364(5) Uani 1 1 d .
H3A H 0.1686 0.8069 0.3111 0.055 Uiso 1 1 calc R
H3B H 0.0520 0.7546 0.3274 0.055 Uiso 1 1 calc R
H3C H 0.0408 0.8519 0.3192 0.055 Uiso 1 1 calc R
C4 C -0.0042(2) 1.06273(15) 0.09576(13) 0.0427(6) Uani 1 1 d .
H4A H -0.0404 1.0227 0.0649 0.064 Uiso 1 1 calc R
H4B H -0.0074 1.1174 0.0767 0.064 Uiso 1 1 calc R
H4C H -0.0510 1.0628 0.1322 0.064 Uiso 1 1 calc R
C5 C 0.12983(18) 1.03980(12) 0.11660(10) 0.0294(4) Uani 1 1 d .
H5 H 0.1739 1.0427 0.0782 0.035 Uiso 1 1 calc R
C6 C 0.1910(2) 1.10361(13) 0.16231(11) 0.0367(5) Uani 1 1 d .
H6A H 0.1383 1.1137 0.1957 0.055 Uiso 1 1 calc R
H6B H 0.2022 1.1548 0.1397 0.055 Uiso 1 1 calc R
H6C H 0.2717 1.0832 0.1808 0.055 Uiso 1 1 calc R
C7 C 0.09553(16) 0.92415(11) 0.18912(9) 0.0235(4) Uani 1 1 d .
C8 C 0.07859(17) 0.97540(11) 0.24546(9) 0.0244(4) Uani 1 1 d .
C9 C -0.03005(17) 1.00857(12) 0.26223(10) 0.0285(4) Uani 1 1 d .
H9 H -0.1056 1.0004 0.2362 0.034 Uiso 1 1 calc R
C10 C -0.02825(19) 1.05393(13) 0.31728(11) 0.0328(5) Uani 1 1 d .
H10 H -0.1033 1.0752 0.3294 0.039 Uiso 1 1 calc R
C11 C 0.08185(19) 1.06840(13) 0.35454(10) 0.0315(4) Uani 1 1 d .
H11 H 0.0813 1.1004 0.3915 0.038 Uiso 1 1 calc R
C12 C 0.19447(18) 1.03689(12) 0.33892(10) 0.0269(4) Uani 1 1 d .
C13 C 0.18835(17) 0.98991(11) 0.28523(9) 0.0246(4) Uani 1 1 d .
C14 C 0.3139(2) 1.03443(14) 0.44669(10) 0.0350(5) Uani 1 1 d .
H14A H 0.2999 0.9754 0.4498 0.053 Uiso 1 1 calc R
H14B H 0.2468 1.0641 0.4636 0.053 Uiso 1 1 calc R
H14C H 0.3929 1.0488 0.4708 0.053 Uiso 1 1 calc R
C15 C 0.31732(18) 1.05814(12) 0.37719(9) 0.0270(4) Uani 1 1 d .
C16 C 0.3374(2) 1.15138(12) 0.37236(12) 0.0347(5) Uani 1 1 d .
H16A H 0.4186 1.1659 0.3940 0.052 Uiso 1 1 calc R
H16B H 0.2729 1.1804 0.3919 0.052 Uiso 1 1 calc R
H16C H 0.3336 1.1671 0.3281 0.052 Uiso 1 1 calc R
C17 C 0.40519(16) 0.96460(11) 0.29783(9) 0.0228(4) Uani 1 1 d .
C18 C 0.42320(17) 1.01336(12) 0.35103(9) 0.0249(4) Uani 1 1 d .
C19 C 0.54593(18) 1.02028(13) 0.37886(10) 0.0289(4) Uani 1 1 d .
H19 H 0.5633 1.0534 0.4152 0.035 Uiso 1 1 calc R
C20 C 0.64243(18) 0.98011(13) 0.35476(10) 0.0312(4) Uani 1 1 d .
H20 H 0.7244 0.9858 0.3747 0.037 Uiso 1 1 calc R
C21 C 0.61967(18) 0.93151(13) 0.30148(10) 0.0285(4) Uani 1 1 d .
H21 H 0.6862 0.9041 0.2852 0.034 Uiso 1 1 calc R
C22 C 0.49993(17) 0.92272(12) 0.27182(9) 0.0237(4) Uani 1 1 d .
C23 C 0.45962(16) 0.87548(12) 0.21237(9) 0.0228(4) Uani 1 1 d .
C24 C 0.46654(19) 1.03577(13) 0.09117(10) 0.0320(4) Uani 1 1 d .
H24A H 0.4736 1.0034 0.0532 0.048 Uiso 1 1 calc R
H24B H 0.5127 1.0870 0.0890 0.048 Uiso 1 1 calc R
H24C H 0.3793 1.0481 0.0942 0.048 Uiso 1 1 calc R
C25 C 0.51891(17) 0.98755(12) 0.14840(10) 0.0261(4) Uani 1 1 d .
H25 H 0.5158 1.0222 0.1867 0.031 Uiso 1 1 calc R
C26 C 0.65428(18) 0.96634(14) 0.14171(11) 0.0367(5) Uani 1 1 d .
H26A H 0.6893 0.9349 0.1784 0.055 Uiso 1 1 calc R
H26B H 0.7017 1.0170 0.1388 0.055 Uiso 1 1 calc R
H26C H 0.6583 0.9336 0.1036 0.055 Uiso 1 1 calc R
C27 C 0.54575(19) 0.72406(14) 0.29112(11) 0.0372(5) Uani 1 1 d .
H27A H 0.5682 0.6835 0.2607 0.056 Uiso 1 1 calc R
H27B H 0.5501 0.6989 0.3328 0.056 Uiso 1 1 calc R
H27C H 0.6032 0.7704 0.2924 0.056 Uiso 1 1 calc R
C28 C 0.41443(18) 0.75433(12) 0.27161(10) 0.0265(4) Uani 1 1 d .
H28 H 0.3885 0.7906 0.3054 0.032 Uiso 1 1 calc R
C29 C 0.3293(2) 0.68044(13) 0.26435(11) 0.0336(5) Uani 1 1 d .
H29A H 0.2443 0.6987 0.2520 0.050 Uiso 1 1 calc R
H29B H 0.3333 0.6510 0.3044 0.050 Uiso 1 1 calc R
H29C H 0.3553 0.6439 0.2320 0.050 Uiso 1 1 calc R
C30 C 0.26687(18) 0.87585(13) 0.03079(9) 0.0271(4) Uani 1 1 d .
H30A H 0.1813 0.8770 0.0095 0.033 Uiso 1 1 calc R
H30B H 0.3032 0.9310 0.0270 0.033 Uiso 1 1 calc R
C31 C 0.34042(18) 0.81482(12) -0.00047(9) 0.0261(4) Uani 1 1 d .
C32 C 0.46865(19) 0.80746(13) 0.01473(10) 0.0313(4) Uani 1 1 d .
H32 H 0.5104 0.8441 0.0443 0.038 Uiso 1 1 calc R
C33 C 0.5356(2) 0.74774(15) -0.01256(11) 0.0370(5) Uani 1 1 d .
H33 H 0.6226 0.7447 -0.0020 0.044 Uiso 1 1 calc R
C34 C 0.4774(2) 0.69241(15) -0.05505(11) 0.0405(5) Uani 1 1 d .
H34 H 0.5234 0.6512 -0.0735 0.049 Uiso 1 1 calc R
C35 C 0.3512(2) 0.69847(14) -0.07006(11) 0.0375(5) Uani 1 1 d .
H35 H 0.3098 0.6605 -0.0987 0.045 Uiso 1 1 calc R
C36 C 0.28388(19) 0.75883(13) -0.04417(10) 0.0308(4) Uani 1 1 d .
H36 H 0.1974 0.7624 -0.0563 0.037 Uiso 1 1 calc R
C37 C 0.20722(19) 0.71423(12) 0.10589(10) 0.0298(4) Uani 1 1 d .
H37A H 0.2805 0.6874 0.0914 0.036 Uiso 1 1 calc R
H37B H 0.1893 0.6851 0.1444 0.036 Uiso 1 1 calc R
C38 C 0.1006(2) 0.69959(13) 0.05688(10) 0.0324(5) Uani 1 1 d .
C39 C 0.0980(3) 0.63165(15) 0.01671(12) 0.0436(6) Uani 1 1 d .
H39 H 0.1646 0.5937 0.0213 0.052 Uiso 1 1 calc R
C40 C 0.0009(3) 0.61866(19) -0.02940(13) 0.0583(8) Uani 1 1 d .
H40 H 0.0012 0.5718 -0.0556 0.070 Uiso 1 1 calc R
C41 C -0.0965(3) 0.6729(2) -0.03784(13) 0.0598(8) Uani 1 1 d .
H41 H -0.1626 0.6640 -0.0700 0.072 Uiso 1 1 calc R
C42 C -0.0969(2) 0.74033(18) 0.00109(13) 0.0489(6) Uani 1 1 d .
H42 H -0.1635 0.7782 -0.0044 0.059 Uiso 1 1 calc R
C43 C 0.0000(2) 0.75302(15) 0.04835(11) 0.0367(5) Uani 1 1 d .
H43 H -0.0024 0.7990 0.0754 0.044 Uiso 1 1 calc R

loop_
_atom_site_aniso_label
_atom_site_aniso_U_11
_atom_site_aniso_U_22
_atom_site_aniso_U_33
_atom_site_aniso_U_23
_atom_site_aniso_U_13
_atom_site_aniso_U_12
Zr1 0.02168(9) 0.02100(9) 0.02234(10) -0.00088(7) 0.00285(6) 0.00037(7)
O1 0.0195(6) 0.0317(7) 0.0280(7) -0.0084(6) -0.0001(5) 0.0040(5)
N1 0.0246(8) 0.0234(8) 0.0272(9) -0.0010(7) 0.0036(6) -0.0013(6)
N2 0.0254(8) 0.0214(8) 0.0279(9) -0.0005(7) 0.0014(6) 0.0000(6)
N3 0.0259(8) 0.0243(8) 0.0228(8) 0.0009(6) 0.0045(6) 0.0020(6)
N4 0.0236(8) 0.0237(8) 0.0221(8) 0.0003(6) 0.0028(6) -0.0017(6)
C1 0.0270(10) 0.0382(12) 0.0499(15) 0.0033(11) 0.0089(10) -0.0030(9)
C2 0.0251(9) 0.0257(9) 0.0336(11) 0.0026(8) 0.0060(8) 0.0007(7)
C3 0.0401(12) 0.0391(12) 0.0309(12) 0.0034(10) 0.0078(9) 0.0019(9)
C4 0.0312(11) 0.0375(12) 0.0569(16) 0.0126(11) -0.0058(10) 0.0053(9)
C5 0.0278(9) 0.0242(9) 0.0353(12) 0.0026(9) 0.0002(8) 0.0004(7)
C6 0.0413(12) 0.0243(10) 0.0447(14) -0.0005(9) 0.0054(10) -0.0048(9)
C7 0.0171(8) 0.0270(9) 0.0259(10) -0.0026(8) -0.0003(7) 0.0013(7)
C8 0.0234(9) 0.0233(9) 0.0267(10) -0.0031(7) 0.0041(7) 0.0015(7)
C9 0.0233(9) 0.0255(10) 0.0370(12) -0.0034(8) 0.0047(8) 0.0018(7)
C10 0.0271(10) 0.0308(11) 0.0424(13) -0.0043(9) 0.0120(9) 0.0038(8)
C11 0.0348(11) 0.0290(10) 0.0319(11) -0.0067(9) 0.0094(9) 0.0020(8)
C12 0.0282(9) 0.0248(9) 0.0282(10) -0.0020(8) 0.0058(8) 0.0003(7)
C13 0.0223(9) 0.0241(9) 0.0281(10) -0.0016(8) 0.0063(7) 0.0028(7)
C14 0.0406(12) 0.0403(12) 0.0248(11) -0.0006(9) 0.0065(9) 0.0019(9)
C15 0.0311(10) 0.0263(10) 0.0236(10) -0.0030(8) 0.0041(8) -0.0017(8)
C16 0.0404(12) 0.0270(10) 0.0365(12) -0.0054(9) 0.0038(9) -0.0016(9)
C17 0.0210(8) 0.0252(9) 0.0218(9) 0.0011(7) 0.0008(7) -0.0014(7)
C18 0.0287(9) 0.0251(9) 0.0209(9) 0.0001(7) 0.0027(7) -0.0025(7)
C19 0.0323(10) 0.0325(11) 0.0212(10) -0.0015(8) -0.0003(8) -0.0067(8)
C20 0.0255(9) 0.0393(12) 0.0272(11) 0.0031(9) -0.0032(8) -0.0047(8)
C21 0.0237(9) 0.0351(11) 0.0265(10) 0.0007(8) 0.0021(8) 0.0010(8)
C22 0.0239(9) 0.0255(9) 0.0214(9) 0.0018(7) 0.0007(7) 0.0009(7)
C23 0.0183(8) 0.0261(9) 0.0246(10) 0.0017(8) 0.0044(7) 0.0055(7)
C24 0.0336(11) 0.0319(11) 0.0308(11) 0.0058(9) 0.0055(9) -0.0056(8)
C25 0.0274(9) 0.0251(9) 0.0263(10) 0.0011(8) 0.0049(8) -0.0048(7)
C26 0.0259(10) 0.0432(13) 0.0419(13) 0.0010(10) 0.0074(9) -0.0061(9)
C27 0.0315(11) 0.0378(12) 0.0417(13) 0.0122(10) 0.0017(9) 0.0097(9)
C28 0.0294(9) 0.0259(9) 0.0247(10) 0.0043(8) 0.0056(8) 0.0062(7)
C29 0.0365(11) 0.0283(10) 0.0361(12) 0.0096(9) 0.0043(9) 0.0024(8)
C30 0.0270(9) 0.0288(10) 0.0252(10) 0.0000(8) 0.0010(8) 0.0010(8)
C31 0.0320(10) 0.0286(9) 0.0182(9) 0.0032(8) 0.0048(8) 0.0001(8)
C32 0.0310(10) 0.0343(11) 0.0284(11) 0.0045(9) 0.0029(8) -0.0007(8)
C33 0.0330(11) 0.0442(13) 0.0345(12) 0.0083(10) 0.0073(9) 0.0071(9)
C34 0.0538(14) 0.0385(13) 0.0310(12) 0.0030(10) 0.0127(11) 0.0124(11)
C35 0.0520(14) 0.0359(12) 0.0250(11) -0.0004(9) 0.0065(10) 0.0010(10)
C36 0.0337(10) 0.0356(11) 0.0236(10) 0.0010(8) 0.0049(8) -0.0035(8)
C37 0.0350(11) 0.0234(10) 0.0320(11) -0.0020(8) 0.0085(9) -0.0013(8)
C38 0.0396(12) 0.0304(11) 0.0295(11) -0.0046(9) 0.0142(9) -0.0137(9)
C39 0.0574(15) 0.0378(12) 0.0391(14) -0.0113(11) 0.0204(12) -0.0164(11)
C40 0.079(2) 0.0593(18) 0.0395(15) -0.0157(14) 0.0190(14) -0.0341(16)
C41 0.0625(18) 0.082(2) 0.0334(14) -0.0003(14) 0.0002(13) -0.0414(17)
C42 0.0371(12) 0.0641(17) 0.0450(15) 0.0073(13) 0.0019(11) -0.0174(12)
C43 0.0349(11) 0.0433(13) 0.0326(12) -0.0018(10) 0.0071(9) -0.0105(9)

loop_
_atom_type_symbol
_atom_type_description
_atom_type_scat_dispersion_real
_atom_type_scat_dispersion_imag
_atom_type_scat_source
C C 0.0033 0.0016 'International Tables Vol C Tables 4.2.6.8 and 6.1.1.4'
H H 0.0000 0.0000 'International Tables Vol C Tables 4.2.6.8 and 6.1.1.4'
N N 0.0061 0.0033 'International Tables Vol C Tables 4.2.6.8 and 6.1.1.4'
O O 0.0106 0.0060 'International Tables Vol C Tables 4.2.6.8 and 6.1.1.4'
Zr Zr -2.9673 0.5597 'International Tables Vol C Tables 4.2.6.8 and 6.1.1.4'

loop_
_geom_angle_atom_site_label_1
_geom_angle_atom_site_label_2
_geom_angle_atom_site_label_3
_geom_angle
N2 Zr1 N1 58.42(6)
N2 Zr1 C30 86.11(7)
N1 Zr1 C30 128.30(7)
N2 Zr1 C37 126.86(7)
N1 Zr1 C37 85.48(7)
C30 Zr1 C37 88.87(8)
N2 Zr1 N3 127.09(6)
N1 Zr1 N3 97.69(6)
C30 Zr1 N3 133.91(7)
C37 Zr1 N3 92.41(7)
N2 Zr1 N4 98.97(6)
N1 Zr1 N4 129.71(6)
C30 Zr1 N4 88.72(7)
C37 Zr1 N4 133.79(7)
N3 Zr1 N4 58.46(6)
N2 Zr1 C23 107.02(6)
N1 Zr1 C23 107.95(6)
C30 Zr1 C23 118.46(7)
C37 Zr1 C23 121.46(7)
N3 Zr1 C23 30.77(6)
N4 Zr1 C23 30.76(6)
N2 Zr1 C7 30.66(6)
N1 Zr1 C7 30.63(6)
C30 Zr1 C7 114.77(7)
C37 Zr1 C7 113.84(7)
N3 Zr1 C7 106.64(6)
N4 Zr1 C7 108.92(6)
C23 Zr1 C7 100.43(6)
C13 O1 C17 119.25(15)
C7 N1 C2 124.89(17)
C7 N1 Zr1 89.22(12)
C2 N1 Zr1 141.65(12)
C7 N2 C5 125.68(17)
C7 N2 Zr1 90.15(11)
C5 N2 Zr1 138.94(13)
C23 N3 C28 119.52(16)
C23 N3 Zr1 88.16(11)
C28 N3 Zr1 138.76(12)
C23 N4 C25 118.61(16)
C23 N4 Zr1 87.30(11)
C25 N4 Zr1 145.38(12)
N1 C2 C3 117.58(17)
N1 C2 C1 109.47(17)
C3 C2 C1 111.19(18)
N2 C5 C4 109.62(16)
N2 C5 C6 117.07(17)
C4 C5 C6 110.72(18)
N1 C7 N2 111.46(17)
N1 C7 C8 123.36(18)
N2 C7 C8 123.68(17)
N1 C7 Zr1 60.15(10)
N2 C7 Zr1 59.19(10)
C8 C7 Zr1 142.46(12)
C9 C8 C13 117.96(18)
C9 C8 C7 127.90(17)
C13 C8 C7 114.14(16)
C8 C9 C10 119.83(18)
C11 C10 C9 120.58(19)
C10 C11 C12 121.53(19)
C13 C12 C11 116.19(18)
C13 C12 C15 122.11(17)
C11 C12 C15 121.60(18)
C12 C13 O1 123.14(17)
C12 C13 C8 123.85(17)
O1 C13 C8 113.00(17)
C18 C15 C12 110.26(16)
C18 C15 C14 109.63(17)
C12 C15 C14 110.27(17)
C18 C15 C16 109.23(17)
C12 C15 C16 108.08(17)
C14 C15 C16 109.34(17)
O1 C17 C18 122.63(17)
O1 C17 C22 113.04(16)
C18 C17 C22 124.32(17)
C17 C18 C19 115.78(18)
C17 C18 C15 122.35(17)
C19 C18 C15 121.86(17)
C20 C19 C18 121.87(19)
C19 C20 C21 120.24(18)
C20 C21 C22 120.35(19)
C21 C22 C17 117.43(18)
C21 C22 C23 127.27(18)
C17 C22 C23 115.24(16)
N3 C23 N4 114.06(17)
N3 C23 C22 122.96(17)
N4 C23 C22 121.77(17)
N3 C23 Zr1 61.06(9)
N4 C23 Zr1 61.94(10)
C22 C23 Zr1 140.87(12)
N4 C25 C24 112.24(16)
N4 C25 C26 108.88(16)
C24 C25 C26 108.63(17)
N3 C28 C29 110.78(17)
N3 C28 C27 110.65(17)
C29 C28 C27 108.26(17)
C31 C30 Zr1 111.21(13)
C36 C31 C32 116.76(19)
C36 C31 C30 121.40(18)
C32 C31 C30 121.75(18)
C33 C32 C31 121.3(2)
C34 C33 C32 120.8(2)
C35 C34 C33 118.5(2)
C34 C35 C36 121.2(2)
C35 C36 C31 121.4(2)
C38 C37 Zr1 119.91(14)
C43 C38 C39 116.9(2)
C43 C38 C37 121.87(19)
C39 C38 C37 121.2(2)
C40 C39 C38 121.5(3)
C41 C40 C39 120.8(3)
C40 C41 C42 119.2(3)
C41 C42 C43 120.2(3)
C42 C43 C38 121.4(2)

loop_
_geom_bond_atom_site_label_1
_geom_bond_atom_site_label_2
_geom_bond_distance
Zr1 N2 2.2471(16)
Zr1 N1 2.2694(18)
Zr1 C30 2.280(2)
Zr1 C37 2.284(2)
Zr1 N3 2.2879(17)
Zr1 N4 2.3083(16)
Zr1 C23 2.613(2)
Zr1 C7 2.6163(19)
O1 C13 1.379(2)
O1 C17 1.382(2)
N1 C7 1.333(2)
N1 C2 1.477(3)
N2 C7 1.334(2)
N2 C5 1.475(2)
N3 C23 1.338(3)
N3 C28 1.474(2)
N4 C23 1.338(2)
N4 C25 1.472(2)
C1 C2 1.527(3)
C2 C3 1.523(3)
C4 C5 1.524(3)
C5 C6 1.530(3)
C7 C8 1.497(3)
C8 C9 1.385(3)
C8 C13 1.407(3)
C9 C10 1.391(3)
C10 C11 1.384(3)
C11 C12 1.404(3)
C12 C13 1.378(3)
C12 C15 1.528(3)
C14 C15 1.543(3)
C15 C18 1.524(3)
C15 C16 1.543(3)
C17 C18 1.386(3)
C17 C22 1.404(3)
C18 C19 1.405(3)
C19 C20 1.387(3)
C20 C21 1.389(3)
C21 C22 1.392(3)
C22 C23 1.511(3)
C24 C25 1.514(3)
C25 C26 1.536(3)
C27 C28 1.526(3)
C28 C29 1.519(3)
C30 C31 1.484(3)
C31 C36 1.400(3)
C31 C32 1.402(3)
C32 C33 1.386(3)
C33 C34 1.384(3)
C34 C35 1.379(3)
C35 C36 1.381(3)
C37 C38 1.494(3)
C38 C43 1.396(3)
C38 C39 1.402(3)
C39 C40 1.380(4)
C40 C41 1.378(5)
C41 C42 1.382(4)
C42 C43 1.393(3)

loop_
_geom_torsion_atom_site_label_1
_geom_torsion_atom_site_label_2
_geom_torsion_atom_site_label_3
_geom_torsion_atom_site_label_4
_geom_torsion
N2 Zr1 N1 C7 -19.32(11)
C30 Zr1 N1 C7 -73.38(14)
C37 Zr1 N1 C7 -158.35(12)
N3 Zr1 N1 C7 109.83(11)
N4 Zr1 N1 C7 54.85(14)
C23 Zr1 N1 C7 80.01(12)
N2 Zr1 N1 C2 -174.1(2)
C30 Zr1 N1 C2 131.8(2)
C37 Zr1 N1 C2 46.9(2)
N3 Zr1 N1 C2 -45.0(2)
N4 Zr1 N1 C2 -99.9(2)
C23 Zr1 N1 C2 -74.8(2)
C7 Zr1 N1 C2 -154.8(3)
N1 Zr1 N2 C7 19.30(10)
C30 Zr1 N2 C7 159.74(12)
C37 Zr1 N2 C7 74.09(13)
N3 Zr1 N2 C7 -55.16(13)
N4 Zr1 N2 C7 -112.17(11)
C23 Zr1 N2 C7 -81.66(11)
N1 Zr1 N2 C5 172.3(2)
C30 Zr1 N2 C5 -47.27(19)
C37 Zr1 N2 C5 -132.92(19)
N3 Zr1 N2 C5 97.8(2)
N4 Zr1 N2 C5 40.8(2)
C23 Zr1 N2 C5 71.3(2)
C7 Zr1 N2 C5 153.0(3)
N2 Zr1 N3 C23 -56.48(13)
N1 Zr1 N3 C23 -112.39(11)
C30 Zr1 N3 C23 71.10(14)
C37 Zr1 N3 C23 161.85(12)
N4 Zr1 N3 C23 19.95(10)
C7 Zr1 N3 C23 -82.38(11)
N2 Zr1 N3 C28 78.9(2)
N1 Zr1 N3 C28 22.95(19)
C30 Zr1 N3 C28 -153.55(18)
C37 Zr1 N3 C28 -62.80(19)
N4 Zr1 N3 C28 155.3(2)
C23 Zr1 N3 C28 135.3(2)
C7 Zr1 N3 C28 53.0(2)
N2 Zr1 N4 C23 108.32(11)
N1 Zr1 N4 C23 52.25(13)
C30 Zr1 N4 C23 -165.82(12)
C37 Zr1 N4 C23 -78.62(14)
N3 Zr1 N4 C23 -19.96(10)
C7 Zr1 N4 C23 78.37(12)
N2 Zr1 N4 C25 -32.5(2)
N1 Zr1 N4 C25 -88.6(2)
C30 Zr1 N4 C25 53.3(2)
C37 Zr1 N4 C25 140.5(2)
N3 Zr1 N4 C25 -160.8(2)
C23 Zr1 N4 C25 -140.8(3)
C7 Zr1 N4 C25 -62.5(2)
C7 N1 C2 C3 -59.7(3)
Zr1 N1 C2 C3 89.0(2)
C7 N1 C2 C1 68.4(2)
Zr1 N1 C2 C1 -142.86(18)
C7 N2 C5 C4 -69.9(2)
Zr1 N2 C5 C4 144.06(18)
C7 N2 C5 C6 57.2(3)
Zr1 N2 C5 C6 -88.8(2)
C2 N1 C7 N2 -168.13(16)
Zr1 N1 C7 N2 30.67(15)
C2 N1 C7 C8 25.4(3)
Zr1 N1 C7 C8 -135.79(16)
C2 N1 C7 Zr1 161.2(2)
C5 N2 C7 N1 170.54(16)
Zr1 N2 C7 N1 -31.00(15)
C5 N2 C7 C8 -23.0(3)
Zr1 N2 C7 C8 135.40(15)
C5 N2 C7 Zr1 -158.45(19)
N2 Zr1 C7 N1 146.45(17)
C30 Zr1 C7 N1 124.09(12)
C37 Zr1 C7 N1 23.71(14)
N3 Zr1 C7 N1 -76.66(12)
N4 Zr1 C7 N1 -138.32(11)
C23 Zr1 C7 N1 -107.70(12)
N1 Zr1 C7 N2 -146.45(17)
C30 Zr1 C7 N2 -22.36(13)
C37 Zr1 C7 N2 -122.74(12)
N3 Zr1 C7 N2 136.89(11)
N4 Zr1 C7 N2 75.23(11)
C23 Zr1 C7 N2 105.85(11)
N2 Zr1 C7 C8 -106.5(3)
N1 Zr1 C7 C8 107.1(3)
C30 Zr1 C7 C8 -128.8(2)
C37 Zr1 C7 C8 130.8(2)
N3 Zr1 C7 C8 30.4(2)
N4 Zr1 C7 C8 -31.2(2)
C23 Zr1 C7 C8 -0.6(2)
N1 C7 C8 C9 -95.4(3)
N2 C7 C8 C9 99.7(2)
Zr1 C7 C8 C9 -178.48(16)
N1 C7 C8 C13 84.2(2)
N2 C7 C8 C13 -80.6(2)
Zr1 C7 C8 C13 1.1(3)
C13 C8 C9 C10 -0.6(3)
C7 C8 C9 C10 179.0(2)
C8 C9 C10 C11 2.0(3)
C9 C10 C11 C12 -1.2(3)
C10 C11 C12 C13 -1.1(3)
C10 C11 C12 C15 175.3(2)
C11 C12 C13 O1 -178.16(18)
C15 C12 C13 O1 5.5(3)
C11 C12 C13 C8 2.5(3)
C15 C12 C13 C8 -173.75(18)
C17 O1 C13 C12 -1.9(3)
C17 O1 C13 C8 177.47(16)
C9 C8 C13 C12 -1.8(3)
C7 C8 C13 C12 178.58(18)
C9 C8 C13 O1 178.88(17)
C7 C8 C13 O1 -0.8(2)
C13 C12 C15 C18 -5.8(3)
C11 C12 C15 C18 178.14(18)
C13 C12 C15 C14 -127.0(2)
C11 C12 C15 C14 56.9(2)
C13 C12 C15 C16 113.6(2)
C11 C12 C15 C16 -62.5(3)
C13 O1 C17 C18 -0.9(3)
C13 O1 C17 C22 179.46(16)
O1 C17 C18 C19 -178.93(17)
C22 C17 C18 C19 0.7(3)
O1 C17 C18 C15 -0.1(3)
C22 C17 C18 C15 179.54(18)
C12 C15 C18 C17 3.2(3)
C14 C15 C18 C17 124.7(2)
C16 C15 C18 C17 -115.5(2)
C12 C15 C18 C19 -178.06(18)
C14 C15 C18 C19 -56.5(2)
C16 C15 C18 C19 63.3(2)
C17 C18 C19 C20 -0.6(3)
C15 C18 C19 C20 -179.44(19)
C18 C19 C20 C21 0.3(3)
C19 C20 C21 C22 0.0(3)
C20 C21 C22 C17 0.1(3)
C20 C21 C22 C23 177.26(19)
O1 C17 C22 C21 179.21(17)
C18 C17 C22 C21 -0.4(3)
O1 C17 C22 C23 1.7(2)
C18 C17 C22 C23 -177.98(18)
C28 N3 C23 N4 178.84(15)
Zr1 N3 C23 N4 -33.33(15)
C28 N3 C23 C22 -13.6(3)
Zr1 N3 C23 C22 134.26(16)
C28 N3 C23 Zr1 -147.83(17)
C25 N4 C23 N3 -171.10(16)
Zr1 N4 C23 N3 33.02(15)
C25 N4 C23 C22 21.1(2)
Zr1 N4 C23 C22 -134.74(16)
C25 N4 C23 Zr1 155.88(17)
C21 C22 C23 N3 101.5(2)
C17 C22 C23 N3 -81.3(2)
C21 C22 C23 N4 -91.9(2)
C17 C22 C23 N4 85.4(2)
C21 C22 C23 Zr1 -175.21(16)
C17 C22 C23 Zr1 2.0(3)
N2 Zr1 C23 N3 135.93(11)
N1 Zr1 C23 N3 74.39(11)
C30 Zr1 C23 N3 -129.18(11)
C37 Zr1 C23 N3 -21.40(14)
N4 Zr1 C23 N3 -145.35(17)
C7 Zr1 C23 N3 105.07(11)
N2 Zr1 C23 N4 -78.72(12)
N1 Zr1 C23 N4 -140.26(10)
C30 Zr1 C23 N4 16.17(13)
C37 Zr1 C23 N4 123.95(12)
N3 Zr1 C23 N4 145.35(17)
C7 Zr1 C23 N4 -109.58(11)
N2 Zr1 C23 C22 28.1(2)
N1 Zr1 C23 C22 -33.4(2)
C30 Zr1 C23 C22 123.0(2)
C37 Zr1 C23 C22 -129.2(2)
N3 Zr1 C23 C22 -107.8(2)
N4 Zr1 C23 C22 106.9(2)
C7 Zr1 C23 C22 -2.7(2)
C23 N4 C25 C24 -159.73(17)
Zr1 N4 C25 C24 -25.7(3)
C23 N4 C25 C26 80.0(2)
Zr1 N4 C25 C26 -145.96(18)
C23 N3 C28 C29 168.34(17)
Zr1 N3 C28 C29 42.2(3)
C23 N3 C28 C27 -71.6(2)
Zr1 N3 C28 C27 162.25(15)
N2 Zr1 C30 C31 -176.95(14)
N1 Zr1 C30 C31 -133.21(13)
C37 Zr1 C30 C31 -49.88(14)
N3 Zr1 C30 C31 42.37(18)
N4 Zr1 C30 C31 83.97(14)
C23 Zr1 C30 C31 75.78(15)
C7 Zr1 C30 C31 -165.73(12)
Zr1 C30 C31 C36 109.30(18)
Zr1 C30 C31 C32 -67.2(2)
C36 C31 C32 C33 0.3(3)
C30 C31 C32 C33 176.9(2)
C31 C32 C33 C34 -1.1(3)
C32 C33 C34 C35 0.5(3)
C33 C34 C35 C36 0.9(3)
C34 C35 C36 C31 -1.7(3)
C32 C31 C36 C35 1.1(3)
C30 C31 C36 C35 -175.5(2)
N2 Zr1 C37 C38 32.83(19)
N1 Zr1 C37 C38 77.12(16)
C30 Zr1 C37 C38 -51.45(16)
N3 Zr1 C37 C38 174.64(16)
N4 Zr1 C37 C38 -138.58(14)
C23 Zr1 C37 C38 -174.59(14)
C7 Zr1 C37 C38 65.25(17)
Zr1 C37 C38 C43 -30.8(3)
Zr1 C37 C38 C39 148.40(17)
C43 C38 C39 C40 0.5(3)
C37 C38 C39 C40 -178.8(2)
C38 C39 C40 C41 0.7(4)
C39 C40 C41 C42 -0.8(4)
C40 C41 C42 C43 -0.2(4)
C41 C42 C43 C38 1.4(4)
C39 C38 C43 C42 -1.5(3)
C37 C38 C43 C42 177.7(2)
